data_7026053
loop_
_publ_author_name
'Tanabe, Taro'
'Brennessel, William W.'
'Clot, Eric'
'Eisenstein, Odile'
'Jones, William D.'

_publ_section_title
;
 Synthesis, structure, and reductive elimination in the series
 Tp'Rh(PR3)(Ar(F))H; determination of rhodium-carbon bond energies of
 fluoroaryl substituents.
;
_journal_issue 43
_journal_name_full 'Dalton transactions (Cambridge, England : 2003)'
_journal_page_first 10495
_journal_page_last 10509
_journal_paper_doi 10.1039/c0dt00157k
_journal_volume 39
_journal_year 2010
_chemical_formula_moiety 'C23 H33 B Cl2 N6 P Rh'
_chemical_formula_sum 'C23 H33 B Cl2 N6 P Rh'
_chemical_formula_weight 609.14
_chemical_name_common jontt12
_chemical_name_systematic
;
?
;
_space_group_IT_number 14
_symmetry_cell_setting monoclinic
_symmetry_space_group_name_Hall '-P 2yn'
_symmetry_space_group_name_H-M 'P 1 21/n 1'
_atom_sites_solution_hydrogens geom
_atom_sites_solution_primary direct
_atom_sites_solution_secondary difmap
_audit_creation_method SHELXL-97
_cell_angle_alpha 90.00
_cell_angle_beta 105.373(3)
_cell_angle_gamma 90.00
_cell_formula_units_Z 4
_cell_length_a 11.3576(19)
_cell_length_b 13.122(2)
_cell_length_c 18.725(3)
_cell_measurement_reflns_used 4026
_cell_measurement_temperature 100.0(1)
_cell_measurement_theta_max 33.23
_cell_measurement_theta_min 2.42
_cell_volume 2690.8(7)
_computing_cell_refinement 'SAINT (Bruker, 2009)'
_computing_data_collection 'APEX2 (Bruker, 2009)'
_computing_data_reduction 'SAINT (Bruker, 2009)'
_computing_molecular_graphics 'SHELXTL (Sheldrick, 2008)'
_computing_publication_material 'SHELXTL (Sheldrick, 2008)'
_computing_structure_refinement 'SHELXL-97 (Sheldrick, 2008)'
_computing_structure_solution 'SIR97 (Altomare et al., 1999)'
_diffrn_ambient_temperature 100.0(1)
_diffrn_measured_fraction_theta_full 0.995
_diffrn_measured_fraction_theta_max 0.995
_diffrn_measurement_device_type 'Bruker SMART APEX II CCD Platform'
_diffrn_measurement_method 'area detector, \w scans per \f'
_diffrn_radiation_monochromator graphite
_diffrn_radiation_source 'fine-focus sealed tube'
_diffrn_radiation_type MoK\a
_diffrn_radiation_wavelength 0.71073
_diffrn_reflns_av_R_equivalents 0.1263
_diffrn_reflns_av_sigmaI/netI 0.1086
_diffrn_reflns_limit_h_max 18
_diffrn_reflns_limit_h_min -18
_diffrn_reflns_limit_k_max 21
_diffrn_reflns_limit_k_min -21
_diffrn_reflns_limit_l_max 31
_diffrn_reflns_limit_l_min -31
_diffrn_reflns_number 61181
_diffrn_reflns_theta_full 36.32
_diffrn_reflns_theta_max 36.32
_diffrn_reflns_theta_min 1.90
_diffrn_standards_number 0
_exptl_absorpt_coefficient_mu 0.916
_exptl_absorpt_correction_T_max 0.9643
_exptl_absorpt_correction_T_min 0.8524
_exptl_absorpt_correction_type multi-scan
_exptl_absorpt_process_details 'SADABS (Sheldrick, 2008)'
_exptl_crystal_colour colorless
_exptl_crystal_density_diffrn 1.504
_exptl_crystal_density_method 'not measured'
_exptl_crystal_description plate
_exptl_crystal_F_000 1248
_exptl_crystal_size_max 0.18
_exptl_crystal_size_mid 0.14
_exptl_crystal_size_min 0.04
_refine_diff_density_max 0.743
_refine_diff_density_min -0.878
_refine_diff_density_rms 0.161
_refine_ls_extinction_method none
_refine_ls_goodness_of_fit_ref 0.994
_refine_ls_hydrogen_treatment constr
_refine_ls_matrix_type full
_refine_ls_number_parameters 315
_refine_ls_number_reflns 12968
_refine_ls_number_restraints 0
_refine_ls_restrained_S_all 0.994
_refine_ls_R_factor_all 0.1119
_refine_ls_R_factor_gt 0.0533
_refine_ls_shift/su_max 0.002
_refine_ls_shift/su_mean 0.000
_refine_ls_structure_factor_coef Fsqd
_refine_ls_weighting_details 'calc w=1/[\s^2^(Fo^2^)+(0.0344P)^2^+0.0000P] where P=(Fo^2^+2Fc^2^)/3'
_refine_ls_weighting_scheme calc
_refine_ls_wR_factor_gt 0.0883
_refine_ls_wR_factor_ref 0.1054
_reflns_number_gt 7915
_reflns_number_total 12968
_reflns_threshold_expression >2sigma(I)
_cod_data_source_file c0dt00157k.txt
_cod_data_source_block jontt12_cmpdTp'RhCl2(PPhMe2)
_cod_original_cell_volume 2690.8(8)
_cod_database_code 7026053

loop_
_symmetry_equiv_pos_as_xyz
'x, y, z'
'-x+1/2, y+1/2, -z+1/2'
'-x, -y, -z'
'x-1/2, -y-1/2, z-1/2'

loop_
_atom_site_label
_atom_site_type_symbol
_atom_site_fract_x
_atom_site_fract_y
_atom_site_fract_z
_atom_site_U_iso_or_equiv
_atom_site_adp_type
_atom_site_occupancy
_atom_site_symmetry_multiplicity
_atom_site_calc_flag
_atom_site_refinement_flags
Rh1 Rh 0.160952(18) 0.014453(15) 0.831671(11) 0.01171(4) Uani 1 1 d .
Cl1 Cl 0.34679(6) 0.00103(5) 0.80017(4) 0.01842(13) Uani 1 1 d .
Cl2 Cl 0.26557(6) 0.11845(5) 0.92921(4) 0.01880(13) Uani 1 1 d .
P1 P 0.10409(6) 0.15858(5) 0.76313(4) 0.01462(13) Uani 1 1 d .
N1 N 0.00477(19) 0.01402(16) 0.87075(11) 0.0141(4) Uani 1 1 d .
N2 N -0.0687(2) -0.07099(16) 0.85042(12) 0.0145(4) Uani 1 1 d .
N3 N 0.1996(2) -0.12312(16) 0.89483(12) 0.0137(4) Uani 1 1 d .
N4 N 0.1069(2) -0.19325(15) 0.88015(12) 0.0132(4) Uani 1 1 d .
N5 N 0.0839(2) -0.07727(16) 0.74011(12) 0.0138(4) Uani 1 1 d .
N6 N 0.0037(2) -0.15136(16) 0.74903(12) 0.0140(4) Uani 1 1 d .
B1 B -0.0167(3) -0.1680(2) 0.82514(16) 0.0148(5) Uani 1 1 d .
H1B H -0.0749 -0.2258 0.8231 0.018 Uiso 1 1 calc R
C1 C -0.0504(2) 0.0730(2) 0.91143(14) 0.0164(5) Uani 1 1 d .
C2 C -0.1596(3) 0.0276(2) 0.91465(16) 0.0203(5) Uani 1 1 d .
H2A H -0.2166 0.0536 0.9391 0.024 Uiso 1 1 calc R
C3 C -0.1690(2) -0.0621(2) 0.87569(15) 0.0188(5) Uani 1 1 d .
C4 C 0.2932(2) -0.1639(2) 0.94593(14) 0.0157(5) Uani 1 1 d .
C5 C 0.2608(2) -0.26181(19) 0.96359(14) 0.0162(5) Uani 1 1 d .
H5A H 0.3101 -0.3079 0.9980 0.019 Uiso 1 1 calc R
C6 C 0.1433(2) -0.27802(19) 0.92119(14) 0.0150(5) Uani 1 1 d .
C7 C 0.0920(2) -0.0850(2) 0.66973(14) 0.0158(5) Uani 1 1 d .
C8 C 0.0173(3) -0.1636(2) 0.63489(15) 0.0191(5) Uani 1 1 d .
H8A H 0.0057 -0.1852 0.5851 0.023 Uiso 1 1 calc R
C9 C -0.0369(3) -0.2043(2) 0.68572(15) 0.0181(5) Uani 1 1 d .
C10 C -0.0029(3) 0.1685(2) 0.95245(15) 0.0212(6) Uani 1 1 d .
H10A H 0.0776 0.1844 0.9454 0.032 Uiso 1 1 calc R
H10B H 0.0042 0.1589 1.0053 0.032 Uiso 1 1 calc R
H10C H -0.0592 0.2248 0.9335 0.032 Uiso 1 1 calc R
C11 C -0.2680(3) -0.1398(2) 0.86225(19) 0.0279(7) Uani 1 1 d .
H11A H -0.2936 -0.1567 0.8094 0.042 Uiso 1 1 calc R
H11B H -0.3378 -0.1125 0.8776 0.042 Uiso 1 1 calc R
H11C H -0.2378 -0.2014 0.8909 0.042 Uiso 1 1 calc R
C12 C 0.4106(2) -0.1086(2) 0.97680(15) 0.0193(5) Uani 1 1 d .
H12A H 0.4310 -0.0687 0.9375 0.029 Uiso 1 1 calc R
H12B H 0.4758 -0.1579 0.9967 0.029 Uiso 1 1 calc R
H12C H 0.4019 -0.0628 1.0165 0.029 Uiso 1 1 calc R
C13 C 0.0644(3) -0.3697(2) 0.91675(17) 0.0229(6) Uani 1 1 d .
H13A H -0.0119 -0.3504 0.9282 0.034 Uiso 1 1 calc R
H13B H 0.1071 -0.4208 0.9525 0.034 Uiso 1 1 calc R
H13C H 0.0462 -0.3983 0.8666 0.034 Uiso 1 1 calc R
C14 C 0.1724(3) -0.0234(2) 0.63494(15) 0.0193(5) Uani 1 1 d .
H14A H 0.1998 0.0377 0.6648 0.029 Uiso 1 1 calc R
H14B H 0.1267 -0.0033 0.5848 0.029 Uiso 1 1 calc R
H14C H 0.2435 -0.0641 0.6323 0.029 Uiso 1 1 calc R
C15 C -0.1216(3) -0.2935(2) 0.67777(17) 0.0292(7) Uani 1 1 d .
H15A H -0.1875 -0.2775 0.7008 0.044 Uiso 1 1 calc R
H15B H -0.0763 -0.3531 0.7022 0.044 Uiso 1 1 calc R
H15C H -0.1565 -0.3084 0.6251 0.044 Uiso 1 1 calc R
C16 C -0.1242(3) 0.0822(2) 0.69002(15) 0.0193(5) Uani 1 1 d .
H16A H -0.1256 0.0573 0.7374 0.023 Uiso 1 1 calc R
C17 C -0.2224(3) 0.0641(2) 0.62962(17) 0.0241(6) Uani 1 1 d .
H17A H -0.2905 0.0263 0.6356 0.029 Uiso 1 1 calc R
C18 C -0.2219(3) 0.1009(2) 0.56037(16) 0.0247(6) Uani 1 1 d .
H18A H -0.2890 0.0877 0.5188 0.030 Uiso 1 1 calc R
C19 C -0.1230(3) 0.1570(2) 0.55193(16) 0.0236(6) Uani 1 1 d .
H19A H -0.1231 0.1838 0.5048 0.028 Uiso 1 1 calc R
C20 C -0.0239(3) 0.1738(2) 0.61249(15) 0.0197(5) Uani 1 1 d .
H20A H 0.0443 0.2113 0.6064 0.024 Uiso 1 1 calc R
C21 C -0.0234(2) 0.13642(19) 0.68200(14) 0.0157(5) Uani 1 1 d .
C22 C 0.0455(3) 0.2639(2) 0.80633(16) 0.0223(6) Uani 1 1 d .
H22A H 0.0341 0.3235 0.7737 0.034 Uiso 1 1 calc R
H22B H 0.1036 0.2805 0.8537 0.034 Uiso 1 1 calc R
H22C H -0.0330 0.2446 0.8149 0.034 Uiso 1 1 calc R
C23 C 0.2244(3) 0.2214(2) 0.73430(16) 0.0201(5) Uani 1 1 d .
H23A H 0.1937 0.2856 0.7096 0.030 Uiso 1 1 calc R
H23B H 0.2525 0.1774 0.6999 0.030 Uiso 1 1 calc R
H23C H 0.2925 0.2356 0.7777 0.030 Uiso 1 1 calc R

loop_
_atom_site_aniso_label
_atom_site_aniso_U_11
_atom_site_aniso_U_22
_atom_site_aniso_U_33
_atom_site_aniso_U_23
_atom_site_aniso_U_13
_atom_site_aniso_U_12
Rh1 0.01232(8) 0.01122(7) 0.01162(8) -0.00080(8) 0.00325(6) -0.00078(8)
Cl1 0.0155(3) 0.0192(3) 0.0224(3) -0.0007(2) 0.0081(2) -0.0009(2)
Cl2 0.0183(3) 0.0181(3) 0.0180(3) -0.0051(2) 0.0012(2) -0.0020(2)
P1 0.0163(3) 0.0128(3) 0.0148(3) 0.0004(2) 0.0043(3) -0.0011(2)
N1 0.0156(10) 0.0124(9) 0.0145(9) 0.0005(8) 0.0043(8) -0.0012(8)
N2 0.0135(10) 0.0135(10) 0.0166(10) 0.0022(8) 0.0042(8) 0.0004(8)
N3 0.0131(10) 0.0143(10) 0.0131(10) -0.0010(8) 0.0024(8) -0.0016(8)
N4 0.0142(10) 0.0119(9) 0.0145(10) -0.0005(8) 0.0053(8) -0.0010(8)
N5 0.0151(10) 0.0130(9) 0.0135(10) -0.0006(8) 0.0040(8) -0.0015(8)
N6 0.0141(10) 0.0138(10) 0.0134(10) -0.0013(8) 0.0022(8) -0.0025(8)
B1 0.0137(14) 0.0139(12) 0.0170(13) 0.0015(10) 0.0042(11) -0.0026(10)
C1 0.0177(13) 0.0171(12) 0.0148(12) 0.0019(9) 0.0051(10) 0.0049(10)
C2 0.0189(13) 0.0218(14) 0.0238(13) 0.0045(11) 0.0121(11) 0.0052(11)
C3 0.0147(13) 0.0218(13) 0.0211(13) 0.0071(10) 0.0071(10) 0.0029(10)
C4 0.0169(13) 0.0155(11) 0.0143(11) -0.0006(9) 0.0036(10) 0.0008(9)
C5 0.0172(13) 0.0158(12) 0.0155(12) 0.0011(9) 0.0039(10) 0.0034(9)
C6 0.0166(12) 0.0134(11) 0.0154(11) 0.0006(9) 0.0049(10) 0.0008(9)
C7 0.0163(13) 0.0171(12) 0.0139(11) -0.0008(9) 0.0041(10) 0.0019(9)
C8 0.0197(14) 0.0212(13) 0.0143(12) -0.0054(10) 0.0010(10) 0.0010(10)
C9 0.0188(13) 0.0179(12) 0.0154(12) -0.0022(10) 0.0004(10) -0.0023(10)
C10 0.0279(15) 0.0198(13) 0.0170(13) -0.0026(10) 0.0077(11) 0.0045(11)
C11 0.0178(14) 0.0262(15) 0.0433(19) 0.0041(14) 0.0145(13) -0.0005(12)
C12 0.0173(13) 0.0202(13) 0.0184(13) -0.0019(10) 0.0011(10) -0.0003(10)
C13 0.0214(14) 0.0147(12) 0.0305(15) 0.0061(11) 0.0033(12) -0.0009(10)
C14 0.0227(13) 0.0189(12) 0.0174(12) -0.0009(10) 0.0075(10) -0.0007(11)
C15 0.0313(17) 0.0305(16) 0.0260(16) -0.0078(13) 0.0076(13) -0.0146(13)
C16 0.0201(14) 0.0178(12) 0.0192(13) 0.0028(10) 0.0041(11) 0.0004(10)
C17 0.0183(14) 0.0219(14) 0.0292(16) 0.0009(12) 0.0012(12) -0.0022(11)
C18 0.0207(15) 0.0272(15) 0.0210(14) -0.0043(11) -0.0035(11) 0.0036(12)
C19 0.0260(16) 0.0293(15) 0.0156(13) 0.0014(11) 0.0054(11) 0.0064(12)
C20 0.0187(14) 0.0206(13) 0.0206(13) 0.0018(10) 0.0064(11) 0.0025(10)
C21 0.0162(12) 0.0144(11) 0.0159(12) 0.0007(9) 0.0035(10) 0.0028(9)
C22 0.0274(16) 0.0170(13) 0.0241(14) -0.0004(11) 0.0095(12) 0.0043(11)
C23 0.0171(13) 0.0207(13) 0.0229(14) 0.0030(11) 0.0057(11) -0.0040(10)

loop_
_atom_type_symbol
_atom_type_description
_atom_type_scat_dispersion_real
_atom_type_scat_dispersion_imag
_atom_type_scat_source
C C 0.0033 0.0016 'International Tables Vol C Tables 4.2.6.8 and 6.1.1.4'
H H 0.0000 0.0000 'International Tables Vol C Tables 4.2.6.8 and 6.1.1.4'
B B 0.0013 0.0007 'International Tables Vol C Tables 4.2.6.8 and 6.1.1.4'
N N 0.0061 0.0033 'International Tables Vol C Tables 4.2.6.8 and 6.1.1.4'
P P 0.1023 0.0942 'International Tables Vol C Tables 4.2.6.8 and 6.1.1.4'
Cl Cl 0.1484 0.1585 'International Tables Vol C Tables 4.2.6.8 and 6.1.1.4'
Rh Rh -1.1178 0.9187 'International Tables Vol C Tables 4.2.6.8 and 6.1.1.4'

loop_
_geom_angle_atom_site_label_1
_geom_angle_atom_site_label_2
_geom_angle_atom_site_label_3
_geom_angle
N5 Rh1 N1 94.36(8)
N5 Rh1 N3 86.99(8)
N1 Rh1 N3 82.70(8)
N5 Rh1 P1 91.22(6)
N1 Rh1 P1 93.40(6)
N3 Rh1 P1 175.57(6)
N5 Rh1 Cl2 173.86(6)
N1 Rh1 Cl2 91.77(6)
N3 Rh1 Cl2 94.21(6)
P1 Rh1 Cl2 88.00(3)
N5 Rh1 Cl1 87.67(6)
N1 Rh1 Cl1 172.81(6)
N3 Rh1 Cl1 90.53(6)
P1 Rh1 Cl1 93.45(3)
Cl2 Rh1 Cl1 86.29(3)
C23 P1 C22 100.51(14)
C23 P1 C21 108.78(13)
C22 P1 C21 100.89(13)
C23 P1 Rh1 115.17(10)
C22 P1 Rh1 117.59(10)
C21 P1 Rh1 112.37(9)
C1 N1 N2 106.3(2)
C1 N1 Rh1 139.42(18)
N2 N1 Rh1 114.29(15)
C3 N2 N1 109.7(2)
C3 N2 B1 127.7(2)
N1 N2 B1 120.1(2)
C4 N3 N4 107.3(2)
C4 N3 Rh1 137.76(18)
N4 N3 Rh1 114.94(15)
C6 N4 N3 109.6(2)
C6 N4 B1 130.1(2)
N3 N4 B1 120.3(2)
C7 N5 N6 106.5(2)
C7 N5 Rh1 136.35(18)
N6 N5 Rh1 117.11(15)
C9 N6 N5 110.0(2)
C9 N6 B1 130.6(2)
N5 N6 B1 119.2(2)
N6 B1 N2 109.7(2)
N6 B1 N4 108.6(2)
N2 B1 N4 109.3(2)
N6 B1 H1B 109.7
N2 B1 H1B 109.7
N4 B1 H1B 109.7
N1 C1 C2 109.4(2)
N1 C1 C10 127.7(2)
C2 C1 C10 122.8(2)
C3 C2 C1 106.8(2)
C3 C2 H2A 126.6
C1 C2 H2A 126.6
N2 C3 C2 107.8(2)
N2 C3 C11 123.5(3)
C2 C3 C11 128.7(3)
N3 C4 C5 109.1(2)
N3 C4 C12 122.7(2)
C5 C4 C12 128.2(2)
C6 C5 C4 106.3(2)
C6 C5 H5A 126.8
C4 C5 H5A 126.8
N4 C6 C5 107.7(2)
N4 C6 C13 122.9(2)
C5 C6 C13 129.3(2)
N5 C7 C8 109.0(2)
N5 C7 C14 126.4(2)
C8 C7 C14 124.6(2)
C9 C8 C7 107.2(2)
C9 C8 H8A 126.4
C7 C8 H8A 126.4
N6 C9 C8 107.4(2)
N6 C9 C15 123.5(3)
C8 C9 C15 129.1(3)
C1 C10 H10A 109.5
C1 C10 H10B 109.5
H10A C10 H10B 109.5
C1 C10 H10C 109.5
H10A C10 H10C 109.5
H10B C10 H10C 109.5
C3 C11 H11A 109.5
C3 C11 H11B 109.5
H11A C11 H11B 109.5
C3 C11 H11C 109.5
H11A C11 H11C 109.5
H11B C11 H11C 109.5
C4 C12 H12A 109.5
C4 C12 H12B 109.5
H12A C12 H12B 109.5
C4 C12 H12C 109.5
H12A C12 H12C 109.5
H12B C12 H12C 109.5
C6 C13 H13A 109.5
C6 C13 H13B 109.5
H13A C13 H13B 109.5
C6 C13 H13C 109.5
H13A C13 H13C 109.5
H13B C13 H13C 109.5
C7 C14 H14A 109.5
C7 C14 H14B 109.5
H14A C14 H14B 109.5
C7 C14 H14C 109.5
H14A C14 H14C 109.5
H14B C14 H14C 109.5
C9 C15 H15A 109.5
C9 C15 H15B 109.5
H15A C15 H15B 109.5
C9 C15 H15C 109.5
H15A C15 H15C 109.5
H15B C15 H15C 109.5
C17 C16 C21 120.6(3)
C17 C16 H16A 119.7
C21 C16 H16A 119.7
C16 C17 C18 120.2(3)
C16 C17 H17A 119.9
C18 C17 H17A 119.9
C17 C18 C19 119.8(3)
C17 C18 H18A 120.1
C19 C18 H18A 120.1
C18 C19 C20 119.8(3)
C18 C19 H19A 120.1
C20 C19 H19A 120.1
C19 C20 C21 120.7(3)
C19 C20 H20A 119.6
C21 C20 H20A 119.6
C20 C21 C16 118.9(3)
C20 C21 P1 122.0(2)
C16 C21 P1 119.1(2)
P1 C22 H22A 109.5
P1 C22 H22B 109.5
H22A C22 H22B 109.5
P1 C22 H22C 109.5
H22A C22 H22C 109.5
H22B C22 H22C 109.5
P1 C23 H23A 109.5
P1 C23 H23B 109.5
H23A C23 H23B 109.5
P1 C23 H23C 109.5
H23A C23 H23C 109.5
H23B C23 H23C 109.5

loop_
_geom_bond_atom_site_label_1
_geom_bond_atom_site_label_2
_geom_bond_distance
Rh1 N5 2.088(2)
Rh1 N1 2.091(2)
Rh1 N3 2.139(2)
Rh1 P1 2.2807(8)
Rh1 Cl2 2.3365(7)
Rh1 Cl1 2.3439(7)
P1 C23 1.797(3)
P1 C22 1.815(3)
P1 C21 1.822(3)
N1 C1 1.351(3)
N1 N2 1.384(3)
N2 C3 1.350(3)
N2 B1 1.530(4)
N3 C4 1.339(3)
N3 N4 1.370(3)
N4 C6 1.353(3)
N4 B1 1.541(4)
N5 C7 1.349(3)
N5 N6 1.373(3)
N6 C9 1.346(3)
N6 B1 1.519(4)
B1 H1B 1.0000
C1 C2 1.391(4)
C1 C10 1.494(4)
C2 C3 1.374(4)
C2 H2A 0.9500
C3 C11 1.489(4)
C4 C5 1.399(4)
C4 C12 1.493(4)
C5 C6 1.377(4)
C5 H5A 0.9500
C6 C13 1.490(4)
C7 C8 1.384(4)
C7 C14 1.493(4)
C8 C9 1.372(4)
C8 H8A 0.9500
C9 C15 1.497(4)
C10 H10A 0.9800
C10 H10B 0.9800
C10 H10C 0.9800
C11 H11A 0.9800
C11 H11B 0.9800
C11 H11C 0.9800
C12 H12A 0.9800
C12 H12B 0.9800
C12 H12C 0.9800
C13 H13A 0.9800
C13 H13B 0.9800
C13 H13C 0.9800
C14 H14A 0.9800
C14 H14B 0.9800
C14 H14C 0.9800
C15 H15A 0.9800
C15 H15B 0.9800
C15 H15C 0.9800
C16 C17 1.382(4)
C16 C21 1.390(4)
C16 H16A 0.9500
C17 C18 1.385(4)
C17 H17A 0.9500
C18 C19 1.387(4)
C18 H18A 0.9500
C19 C20 1.387(4)
C19 H19A 0.9500
C20 C21 1.389(4)
C20 H20A 0.9500
C22 H22A 0.9800
C22 H22B 0.9800
C22 H22C 0.9800
C23 H23A 0.9800
C23 H23B 0.9800
C23 H23C 0.9800

loop_
_geom_torsion_atom_site_label_1
_geom_torsion_atom_site_label_2
_geom_torsion_atom_site_label_3
_geom_torsion_atom_site_label_4
_geom_torsion
N5 Rh1 P1 C23 -102.47(12)
N1 Rh1 P1 C23 163.08(12)
N3 Rh1 P1 C23 -168.6(8)
Cl2 Rh1 P1 C23 71.43(11)
Cl1 Rh1 P1 C23 -14.73(11)
N5 Rh1 P1 C22 139.30(13)
N1 Rh1 P1 C22 44.86(13)
N3 Rh1 P1 C22 73.2(8)
Cl2 Rh1 P1 C22 -46.79(12)
Cl1 Rh1 P1 C22 -132.96(12)
N5 Rh1 P1 C21 22.84(11)
N1 Rh1 P1 C21 -71.60(11)
N3 Rh1 P1 C21 -43.3(8)
Cl2 Rh1 P1 C21 -163.25(10)
Cl1 Rh1 P1 C21 110.58(10)
N5 Rh1 N1 C1 -153.3(3)
N3 Rh1 N1 C1 120.3(3)
P1 Rh1 N1 C1 -61.8(3)
Cl2 Rh1 N1 C1 26.3(3)
Cl1 Rh1 N1 C1 100.5(5)
N5 Rh1 N1 N2 26.63(17)
N3 Rh1 N1 N2 -59.77(16)
P1 Rh1 N1 N2 118.12(15)
Cl2 Rh1 N1 N2 -153.78(15)
Cl1 Rh1 N1 N2 -79.6(5)
C1 N1 N2 C3 2.4(3)
Rh1 N1 N2 C3 -177.55(16)
C1 N1 N2 B1 -161.0(2)
Rh1 N1 N2 B1 19.1(3)
N5 Rh1 N3 C4 135.1(3)
N1 Rh1 N3 C4 -130.1(3)
P1 Rh1 N3 C4 -158.6(6)
Cl2 Rh1 N3 C4 -38.8(3)
Cl1 Rh1 N3 C4 47.5(3)
N5 Rh1 N3 N4 -43.00(17)
N1 Rh1 N3 N4 51.79(17)
P1 Rh1 N3 N4 23.3(9)
Cl2 Rh1 N3 N4 143.04(16)
Cl1 Rh1 N3 N4 -130.64(16)
C4 N3 N4 C6 -0.9(3)
Rh1 N3 N4 C6 177.79(16)
C4 N3 N4 B1 177.8(2)
Rh1 N3 N4 B1 -3.5(3)
N1 Rh1 N5 C7 146.0(3)
N3 Rh1 N5 C7 -131.6(3)
P1 Rh1 N5 C7 52.5(3)
Cl2 Rh1 N5 C7 -30.2(7)
Cl1 Rh1 N5 C7 -40.9(3)
N1 Rh1 N5 N6 -34.50(18)
N3 Rh1 N5 N6 47.94(17)
P1 Rh1 N5 N6 -128.01(17)
Cl2 Rh1 N5 N6 149.3(5)
Cl1 Rh1 N5 N6 138.59(17)
C7 N5 N6 C9 0.2(3)
Rh1 N5 N6 C9 -179.41(17)
C7 N5 N6 B1 174.9(2)
Rh1 N5 N6 B1 -4.8(3)
C9 N6 B1 N2 -125.2(3)
N5 N6 B1 N2 61.4(3)
C9 N6 B1 N4 115.4(3)
N5 N6 B1 N4 -58.0(3)
C3 N2 B1 N6 128.4(3)
N1 N2 B1 N6 -71.5(3)
C3 N2 B1 N4 -112.6(3)
N1 N2 B1 N4 47.5(3)
C6 N4 B1 N6 -118.5(3)
N3 N4 B1 N6 63.1(3)
C6 N4 B1 N2 121.8(3)
N3 N4 B1 N2 -56.6(3)
N2 N1 C1 C2 -2.0(3)
Rh1 N1 C1 C2 177.9(2)
N2 N1 C1 C10 173.8(2)
Rh1 N1 C1 C10 -6.3(4)
N1 C1 C2 C3 1.0(3)
C10 C1 C2 C3 -175.1(2)
N1 N2 C3 C2 -1.8(3)
B1 N2 C3 C2 159.9(2)
N1 N2 C3 C11 178.9(2)
B1 N2 C3 C11 -19.3(4)
C1 C2 C3 N2 0.5(3)
C1 C2 C3 C11 179.8(3)
N4 N3 C4 C5 0.7(3)
Rh1 N3 C4 C5 -177.48(19)
N4 N3 C4 C12 -179.0(2)
Rh1 N3 C4 C12 2.8(4)
N3 C4 C5 C6 -0.3(3)
C12 C4 C5 C6 179.3(3)
N3 N4 C6 C5 0.7(3)
B1 N4 C6 C5 -177.9(2)
N3 N4 C6 C13 -178.5(2)
B1 N4 C6 C13 2.9(4)
C4 C5 C6 N4 -0.2(3)
C4 C5 C6 C13 178.9(3)
N6 N5 C7 C8 0.0(3)
Rh1 N5 C7 C8 179.50(19)
N6 N5 C7 C14 -177.2(2)
Rh1 N5 C7 C14 2.4(4)
N5 C7 C8 C9 -0.2(3)
C14 C7 C8 C9 177.0(3)
N5 N6 C9 C8 -0.3(3)
B1 N6 C9 C8 -174.2(3)
N5 N6 C9 C15 177.3(3)
B1 N6 C9 C15 3.4(5)
C7 C8 C9 N6 0.3(3)
C7 C8 C9 C15 -177.1(3)
C21 C16 C17 C18 -0.6(4)
C16 C17 C18 C19 -0.8(5)
C17 C18 C19 C20 1.6(4)
C18 C19 C20 C21 -1.1(4)
C19 C20 C21 C16 -0.3(4)
C19 C20 C21 P1 -179.1(2)
C17 C16 C21 C20 1.1(4)
C17 C16 C21 P1 179.9(2)
C23 P1 C21 C20 -5.7(3)
C22 P1 C21 C20 99.5(2)
Rh1 P1 C21 C20 -134.4(2)
C23 P1 C21 C16 175.6(2)
C22 P1 C21 C16 -79.2(2)
Rh1 P1 C21 C16 46.9(2)
